data_7107272
loop_
_publ_author_name
'Yvonne Kirchwehm'
'Alexander Damme'
'Thomas Kupfer'
'Holger Braunschweig'
'Anke Krueger'

_publ_section_title
;
 Ortho-methylated tribenzotriquinacenes - paving the way to curved carbon
 networks
;
_journal_name_full Chem.Commun.
_journal_page_first 1502
_journal_paper_doi 10.1039/c1cc14703j
_journal_volume 48
_journal_year 2012
_chemical_formula_moiety 'C25 H22'
_chemical_formula_sum 'C25 H22'
_chemical_formula_weight 322.43
_chemical_name_common
;
?
;
_chemical_name_systematic
;
?
;
_space_group_IT_number 14
_symmetry_cell_setting monoclinic
_symmetry_space_group_name_Hall '-P 2ybc'
_symmetry_space_group_name_H-M 'P 1 21/c 1'
_atom_sites_solution_hydrogens geom
_atom_sites_solution_primary direct
_atom_sites_solution_secondary difmap
_audit_creation_method SHELXL-97
_cell_angle_alpha 90.00
_cell_angle_beta 104.037(4)
_cell_angle_gamma 90.00
_cell_formula_units_Z 8
_cell_length_a 9.6681(9)
_cell_length_b 23.199(2)
_cell_length_c 15.9130(14)
_cell_measurement_reflns_used 7768
_cell_measurement_temperature 100(2)
_cell_measurement_theta_max 26.00
_cell_measurement_theta_min 2.34
_cell_volume 3462.6(5)
_computing_cell_refinement 'Saint+ ver. 7.68A (Bruker AXS)'
_computing_data_collection 'APEX2 ver. 2010.3 (Bruker AXS)'
_computing_data_reduction 'Saint+ ver. 7.68A (Bruker AXS)'
_computing_molecular_graphics 'XP ver. 5.1 (Bruker AXS, 1998)'
_computing_publication_material 'SHELXL-97 (Sheldrick, 2008)'
_computing_structure_refinement 'SHELXL-97 (Sheldrick, 1997)'
_computing_structure_solution 'SHELXS-97 (Sheldrick, 1990)'
_diffrn_ambient_temperature 100(2)
_diffrn_measured_fraction_theta_full 0.996
_diffrn_measured_fraction_theta_max 0.988
_diffrn_measurement_device_type 'Bruker APEX-II CCD'
_diffrn_measurement_method '\f and \w scans'
_diffrn_radiation_monochromator 'multi-layer mirror'
_diffrn_radiation_source 'rotating anode'
_diffrn_radiation_type MoK\a
_diffrn_radiation_wavelength 0.71073
_diffrn_reflns_av_R_equivalents 0.0571
_diffrn_reflns_av_sigmaI/netI 0.0174
_diffrn_reflns_limit_h_max 11
_diffrn_reflns_limit_h_min -11
_diffrn_reflns_limit_k_max 28
_diffrn_reflns_limit_k_min -28
_diffrn_reflns_limit_l_max 19
_diffrn_reflns_limit_l_min -19
_diffrn_reflns_number 265328
_diffrn_reflns_theta_full 25.50
_diffrn_reflns_theta_max 26.16
_diffrn_reflns_theta_min 1.58
_exptl_absorpt_coefficient_mu 0.070
_exptl_absorpt_correction_T_max 0.6849
_exptl_absorpt_correction_T_min 0.6174
_exptl_absorpt_correction_type multi-scan
_exptl_absorpt_process_details 'Sadabs 2008/1 (Brucker 2008)'
_exptl_crystal_colour colourless
_exptl_crystal_density_diffrn 1.237
_exptl_crystal_density_method 'not measured'
_exptl_crystal_description block
_exptl_crystal_F_000 1376
_exptl_crystal_size_max 0.50
_exptl_crystal_size_mid 0.20
_exptl_crystal_size_min 0.16
_refine_diff_density_max 0.298
_refine_diff_density_min -0.257
_refine_diff_density_rms 0.045
_refine_ls_extinction_method none
_refine_ls_goodness_of_fit_ref 1.147
_refine_ls_hydrogen_treatment constr
_refine_ls_matrix_type full
_refine_ls_number_parameters 457
_refine_ls_number_reflns 6834
_refine_ls_number_restraints 0
_refine_ls_restrained_S_all 1.147
_refine_ls_R_factor_all 0.0653
_refine_ls_R_factor_gt 0.0512
_refine_ls_shift/su_max 0.000
_refine_ls_shift/su_mean 0.000
_refine_ls_structure_factor_coef Fsqd
_refine_ls_weighting_details 'calc w=1/[\s^2^(Fo^2^)+(0.0347P)^2^+2.8552P] where P=(Fo^2^+2Fc^2^)/3'
_refine_ls_weighting_scheme calc
_refine_ls_wR_factor_gt 0.1145
_refine_ls_wR_factor_ref 0.1227
_reflns_number_gt 5678
_reflns_number_total 6834
_reflns_threshold_expression >2sigma(I)
_cod_data_source_file c1cc14703j.txt
_cod_data_source_block 1
_cod_original_cell_volume 3462.5(5)
_cod_original_sg_symbol_H-M P2(1)/c
_cod_database_code 7107272

loop_
_symmetry_equiv_pos_as_xyz
'x, y, z'
'-x, y+1/2, -z+1/2'
'-x, -y, -z'
'x, -y-1/2, z-1/2'

loop_
_atom_site_label
_atom_site_type_symbol
_atom_site_fract_x
_atom_site_fract_y
_atom_site_fract_z
_atom_site_U_iso_or_equiv
_atom_site_adp_type
_atom_site_occupancy
_atom_site_symmetry_multiplicity
_atom_site_calc_flag
_atom_site_refinement_flags
C1_1 C 0.1796(2) 0.67889(8) 0.76592(12) 0.0281(4) Uani 1 1 d .
H1A_1 H 0.1364 0.7119 0.7884 0.042 Uiso 1 1 calc R
H1B_1 H 0.1042 0.6540 0.7323 0.042 Uiso 1 1 calc R
H1C_1 H 0.2397 0.6927 0.7286 0.042 Uiso 1 1 calc R
C2_1 C 0.27020(18) 0.64480(7) 0.84127(11) 0.0210(4) Uani 1 1 d .
C3_1 C 0.38868(18) 0.68374(7) 0.89901(11) 0.0203(4) Uani 1 1 d .
H3_1 H 0.3753 0.7238 0.8752 0.024 Uiso 1 1 calc R
C4_1 C 0.18255(18) 0.62034(8) 0.90329(12) 0.0225(4) Uani 1 1 d .
H4_1 H 0.0775 0.6243 0.8787 0.027 Uiso 1 1 calc R
C5_1 C 0.35113(18) 0.59340(7) 0.81127(11) 0.0204(4) Uani 1 1 d .
H5_1 H 0.3091 0.5840 0.7490 0.024 Uiso 1 1 calc R
C1_2 C 0.35632(18) 0.68456(7) 0.98703(12) 0.0210(4) Uani 1 1 d .
C2_2 C 0.42540(19) 0.71522(8) 1.06043(12) 0.0262(4) Uani 1 1 d .
H2_2 H 0.5102 0.7361 1.0611 0.031 Uiso 1 1 calc R
C3_2 C 0.3686(2) 0.71495(8) 1.13286(13) 0.0295(4) Uani 1 1 d .
H3_2 H 0.4159 0.7353 1.1835 0.035 Uiso 1 1 calc R
C4_2 C 0.2439(2) 0.68534(8) 1.13180(13) 0.0303(4) Uani 1 1 d .
H4_2 H 0.2049 0.6863 1.1811 0.036 Uiso 1 1 calc R
C5_2 C 0.1752(2) 0.65417(8) 1.05865(13) 0.0271(4) Uani 1 1 d .
H5_2 H 0.0900 0.6335 1.0580 0.033 Uiso 1 1 calc R
C6_2 C 0.23285(18) 0.65370(8) 0.98685(12) 0.0225(4) Uani 1 1 d .
C1_3 C 0.22793(18) 0.55799(8) 0.91596(11) 0.0212(4) Uani 1 1 d .
C2_3 C 0.1832(2) 0.51911(8) 0.97041(12) 0.0263(4) Uani 1 1 d .
H2_3 H 0.1124 0.5297 0.9998 0.032 Uiso 1 1 calc R
C3_3 C 0.2436(2) 0.46478(8) 0.98104(12) 0.0281(4) Uani 1 1 d .
H3_3 H 0.2147 0.4376 1.0181 0.034 Uiso 1 1 calc R
C4_3 C 0.3465(2) 0.45005(8) 0.93761(11) 0.0240(4) Uani 1 1 d .
H4_3 H 0.3884 0.4128 0.9464 0.029 Uiso 1 1 calc R
C5_3 C 0.39075(18) 0.48817(8) 0.88134(11) 0.0214(4) Uani 1 1 d .
C6_3 C 0.32833(18) 0.54338(7) 0.87046(11) 0.0190(4) Uani 1 1 d .
C7_3 C 0.50052(19) 0.46868(8) 0.83576(13) 0.0265(4) Uani 1 1 d .
H7A_3 H 0.4571 0.4654 0.7736 0.040 Uiso 1 1 calc R
H7B_3 H 0.5381 0.4311 0.8585 0.040 Uiso 1 1 calc R
H7C_3 H 0.5784 0.4968 0.8453 0.040 Uiso 1 1 calc R
C1_4 C 0.52774(18) 0.66115(7) 0.88476(11) 0.0200(4) Uani 1 1 d .
C2_4 C 0.66212(18) 0.68578(7) 0.91267(12) 0.0221(4) Uani 1 1 d .
H2_4 H 0.6793 0.7152 0.9555 0.027 Uiso 1 1 calc R
C3_4 C 0.77059(19) 0.66647(8) 0.87651(12) 0.0240(4) Uani 1 1 d .
H3_4 H 0.8649 0.6805 0.8978 0.029 Uiso 1 1 calc R
C4_4 C 0.7417(2) 0.62683(8) 0.80931(12) 0.0256(4) Uani 1 1 d .
H4_4 H 0.8156 0.6164 0.7823 0.031 Uiso 1 1 calc R
C5_4 C 0.60665(19) 0.60176(8) 0.78017(12) 0.0234(4) Uani 1 1 d .
C6_4 C 0.50271(18) 0.61621(7) 0.82427(11) 0.0204(4) Uani 1 1 d .
C7_4 C 0.5734(2) 0.56602(10) 0.69838(13) 0.0339(5) Uani 1 1 d .
H7A_4 H 0.4717 0.5693 0.6700 0.051 Uiso 1 1 calc R
H7B_4 H 0.5969 0.5256 0.7129 0.051 Uiso 1 1 calc R
H7C_4 H 0.6300 0.5800 0.6591 0.051 Uiso 1 1 calc R
C1_5 C 0.27500(19) 0.33199(8) 0.76188(12) 0.0233(4) Uani 1 1 d .
H1A_5 H 0.2104 0.3235 0.7992 0.035 Uiso 1 1 calc R
H1B_5 H 0.3525 0.3569 0.7930 0.035 Uiso 1 1 calc R
H1C_5 H 0.3149 0.2959 0.7459 0.035 Uiso 1 1 calc R
C2_5 C 0.19284(17) 0.36257(7) 0.68025(11) 0.0183(4) Uani 1 1 d .
C3_5 C 0.11303(17) 0.41776(7) 0.70042(11) 0.0177(4) Uani 1 1 d .
H3_5 H 0.1495 0.4298 0.7622 0.021 Uiso 1 1 calc R
C4_5 C 0.28817(17) 0.38079(7) 0.61910(11) 0.0191(4) Uani 1 1 d .
H4_5 H 0.3918 0.3753 0.6467 0.023 Uiso 1 1 calc R
C5_5 C 0.07485(17) 0.32247(7) 0.62516(11) 0.0189(4) Uani 1 1 d .
H5_5 H 0.0821 0.2840 0.6541 0.023 Uiso 1 1 calc R
C1_6 C 0.23926(18) 0.34397(7) 0.53878(11) 0.0198(4) Uani 1 1 d .
C2_6 C 0.2998(2) 0.33868(8) 0.46831(12) 0.0240(4) Uani 1 1 d .
H2_6 H 0.3863 0.3580 0.4679 0.029 Uiso 1 1 calc R
C3_6 C 0.2318(2) 0.30466(8) 0.39835(12) 0.0269(4) Uani 1 1 d .
H3_6 H 0.2725 0.3006 0.3500 0.032 Uiso 1 1 calc R
C4_6 C 0.1050(2) 0.27669(8) 0.39875(12) 0.0277(4) Uani 1 1 d .
H4_6 H 0.0591 0.2539 0.3504 0.033 Uiso 1 1 calc R
C5_6 C 0.04454(19) 0.28176(8) 0.46923(12) 0.0244(4) Uani 1 1 d .
H5_6 H -0.0422 0.2626 0.4694 0.029 Uiso 1 1 calc R
C6_6 C 0.11307(18) 0.31529(7) 0.53947(11) 0.0199(4) Uani 1 1 d .
C1_7 C -0.06515(18) 0.34964(7) 0.63009(11) 0.0183(4) Uani 1 1 d .
C2_7 C -0.20047(18) 0.32686(7) 0.59894(11) 0.0209(4) Uani 1 1 d .
H2_7 H -0.2154 0.2947 0.5609 0.025 Uiso 1 1 calc R
C3_7 C -0.31349(19) 0.35224(8) 0.62469(12) 0.0227(4) Uani 1 1 d .
H3_7 H -0.4080 0.3390 0.6012 0.027 Uiso 1 1 calc R
C4_7 C -0.28902(19) 0.39674(8) 0.68445(12) 0.0235(4) Uani 1 1 d .
H4_7 H -0.3669 0.4119 0.7041 0.028 Uiso 1 1 calc R
C5_7 C -0.15251(19) 0.42004(8) 0.71683(11) 0.0213(4) Uani 1 1 d .
C6_7 C -0.04210(17) 0.39850(7) 0.68314(11) 0.0182(4) Uani 1 1 d .
C7_7 C -0.1290(2) 0.46189(9) 0.79200(12) 0.0291(4) Uani 1 1 d .
H7A_7 H -0.0266 0.4659 0.8177 0.044 Uiso 1 1 calc R
H7B_7 H -0.1762 0.4473 0.8357 0.044 Uiso 1 1 calc R
H7C_7 H -0.1691 0.4995 0.7712 0.044 Uiso 1 1 calc R
C1_8 C 0.25196(18) 0.44340(7) 0.59870(11) 0.0202(4) Uani 1 1 d .
C2_8 C 0.3068(2) 0.47770(8) 0.54305(12) 0.0257(4) Uani 1 1 d .
H2_8 H 0.3789 0.4634 0.5174 0.031 Uiso 1 1 calc R
C3_8 C 0.2544(2) 0.53311(8) 0.52564(12) 0.0285(4) Uani 1 1 d .
H3_8 H 0.2904 0.5572 0.4877 0.034 Uiso 1 1 calc R
C4_8 C 0.1497(2) 0.55320(8) 0.56355(12) 0.0260(4) Uani 1 1 d .
H4_8 H 0.1140 0.5911 0.5503 0.031 Uiso 1 1 calc R
C5_8 C 0.09428(18) 0.51975(7) 0.62080(11) 0.0214(4) Uani 1 1 d .
C6_8 C 0.14809(17) 0.46353(7) 0.63862(11) 0.0187(4) Uani 1 1 d .
C7_8 C -0.0189(2) 0.54470(8) 0.65938(13) 0.0275(4) Uani 1 1 d .
H7A_8 H -0.1034 0.5199 0.6455 0.041 Uiso 1 1 calc R
H7B_8 H -0.0443 0.5833 0.6355 0.041 Uiso 1 1 calc R
H7C_8 H 0.0168 0.5473 0.7224 0.041 Uiso 1 1 calc R

loop_
_atom_site_aniso_label
_atom_site_aniso_U_11
_atom_site_aniso_U_22
_atom_site_aniso_U_33
_atom_site_aniso_U_23
_atom_site_aniso_U_13
_atom_site_aniso_U_12
C1_1 0.0271(10) 0.0240(9) 0.0264(10) 0.0066(8) -0.0068(8) 0.0002(8)
C2_1 0.0192(8) 0.0187(9) 0.0212(9) 0.0020(7) -0.0025(7) -0.0016(7)
C3_1 0.0183(8) 0.0168(8) 0.0225(9) 0.0010(7) -0.0012(7) -0.0008(7)
C4_1 0.0164(8) 0.0240(9) 0.0244(10) 0.0010(7) -0.0004(7) -0.0016(7)
C5_1 0.0205(9) 0.0212(9) 0.0163(9) 0.0000(7) -0.0017(7) -0.0017(7)
C1_2 0.0174(8) 0.0187(9) 0.0240(9) 0.0004(7) -0.0008(7) 0.0057(7)
C2_2 0.0201(9) 0.0251(10) 0.0291(10) -0.0029(8) -0.0025(8) 0.0054(7)
C3_2 0.0266(10) 0.0306(10) 0.0261(10) -0.0057(8) -0.0037(8) 0.0118(8)
C4_2 0.0335(11) 0.0305(10) 0.0266(10) 0.0018(8) 0.0067(8) 0.0144(8)
C5_2 0.0241(9) 0.0259(10) 0.0316(11) 0.0023(8) 0.0071(8) 0.0060(8)
C6_2 0.0199(9) 0.0199(9) 0.0247(10) 0.0020(7) -0.0003(7) 0.0053(7)
C1_3 0.0189(8) 0.0219(9) 0.0194(9) -0.0017(7) -0.0018(7) -0.0052(7)
C2_3 0.0296(10) 0.0262(10) 0.0233(10) -0.0051(8) 0.0068(8) -0.0076(8)
C3_3 0.0401(11) 0.0243(10) 0.0184(9) 0.0012(7) 0.0043(8) -0.0109(8)
C4_3 0.0321(10) 0.0169(9) 0.0180(9) -0.0002(7) -0.0036(8) -0.0024(7)
C5_3 0.0193(9) 0.0215(9) 0.0186(9) -0.0020(7) -0.0042(7) -0.0044(7)
C6_3 0.0178(8) 0.0196(9) 0.0153(8) -0.0009(7) -0.0046(7) -0.0055(7)
C7_3 0.0234(9) 0.0232(9) 0.0308(11) -0.0028(8) 0.0023(8) -0.0007(7)
C1_4 0.0217(9) 0.0168(8) 0.0195(9) 0.0041(7) 0.0012(7) -0.0004(7)
C2_4 0.0226(9) 0.0172(9) 0.0244(9) -0.0004(7) 0.0015(7) -0.0025(7)
C3_4 0.0186(9) 0.0229(9) 0.0284(10) 0.0033(7) 0.0016(7) -0.0047(7)
C4_4 0.0250(9) 0.0278(10) 0.0254(10) 0.0033(8) 0.0090(8) -0.0010(8)
C5_4 0.0256(9) 0.0246(9) 0.0190(9) 0.0017(7) 0.0037(7) -0.0026(7)
C6_4 0.0217(9) 0.0185(8) 0.0180(9) 0.0038(7) -0.0011(7) -0.0022(7)
C7_4 0.0371(11) 0.0419(12) 0.0233(10) -0.0047(9) 0.0085(9) -0.0059(9)
C1_5 0.0212(9) 0.0226(9) 0.0226(9) 0.0051(7) -0.0016(7) -0.0002(7)
C2_5 0.0157(8) 0.0187(8) 0.0179(9) 0.0016(7) -0.0010(7) -0.0002(6)
C3_5 0.0164(8) 0.0180(8) 0.0164(8) 0.0003(6) -0.0004(7) -0.0015(6)
C4_5 0.0148(8) 0.0222(9) 0.0185(9) 0.0004(7) 0.0003(7) -0.0012(7)
C5_5 0.0172(8) 0.0138(8) 0.0225(9) 0.0011(7) -0.0010(7) -0.0008(6)
C1_6 0.0201(8) 0.0176(8) 0.0186(9) 0.0022(7) -0.0013(7) 0.0055(7)
C2_6 0.0263(9) 0.0216(9) 0.0229(9) 0.0029(7) 0.0033(8) 0.0062(7)
C3_6 0.0341(10) 0.0275(10) 0.0172(9) 0.0015(7) 0.0024(8) 0.0140(8)
C4_6 0.0292(10) 0.0243(10) 0.0222(10) -0.0049(7) -0.0081(8) 0.0114(8)
C5_6 0.0193(9) 0.0211(9) 0.0276(10) -0.0040(7) -0.0045(7) 0.0060(7)
C6_6 0.0196(8) 0.0152(8) 0.0216(9) 0.0002(7) -0.0012(7) 0.0056(7)
C1_7 0.0175(8) 0.0179(8) 0.0181(9) 0.0034(7) 0.0015(7) -0.0002(6)
C2_7 0.0215(9) 0.0177(8) 0.0215(9) 0.0006(7) 0.0018(7) -0.0039(7)
C3_7 0.0174(8) 0.0245(9) 0.0242(10) 0.0039(7) 0.0012(7) -0.0055(7)
C4_7 0.0198(9) 0.0274(10) 0.0243(10) 0.0005(7) 0.0075(7) -0.0007(7)
C5_7 0.0232(9) 0.0217(9) 0.0190(9) 0.0014(7) 0.0050(7) -0.0026(7)
C6_7 0.0180(8) 0.0183(8) 0.0158(8) 0.0032(6) -0.0009(7) -0.0026(6)
C7_7 0.0279(10) 0.0343(11) 0.0260(10) -0.0071(8) 0.0081(8) -0.0039(8)
C1_8 0.0192(8) 0.0212(9) 0.0166(9) -0.0013(7) -0.0027(7) -0.0053(7)
C2_8 0.0274(10) 0.0275(10) 0.0217(9) -0.0023(7) 0.0048(8) -0.0078(8)
C3_8 0.0383(11) 0.0250(10) 0.0201(10) 0.0021(7) 0.0027(8) -0.0117(8)
C4_8 0.0337(10) 0.0169(9) 0.0213(9) 0.0022(7) -0.0053(8) -0.0045(7)
C5_8 0.0198(9) 0.0192(9) 0.0195(9) -0.0011(7) -0.0062(7) -0.0033(7)
C6_8 0.0172(8) 0.0190(8) 0.0157(8) -0.0002(7) -0.0044(7) -0.0055(7)
C7_8 0.0255(10) 0.0200(9) 0.0329(11) -0.0006(8) -0.0008(8) 0.0004(7)

loop_
_atom_type_symbol
_atom_type_description
_atom_type_scat_dispersion_real
_atom_type_scat_dispersion_imag
_atom_type_scat_source
C C 0.0033 0.0016 'International Tables Vol C Tables 4.2.6.8 and 6.1.1.4'
H H 0.0000 0.0000 'International Tables Vol C Tables 4.2.6.8 and 6.1.1.4'

loop_
_geom_angle_atom_site_label_1
_geom_angle_atom_site_label_2
_geom_angle_atom_site_label_3
_geom_angle
C2_1 C1_1 H1A_1 109.5
C2_1 C1_1 H1B_1 109.5
H1A_1 C1_1 H1B_1 109.5
C2_1 C1_1 H1C_1 109.5
H1A_1 C1_1 H1C_1 109.5
H1B_1 C1_1 H1C_1 109.5
C1_1 C2_1 C4_1 113.00(15)
C1_1 C2_1 C5_1 112.99(15)
C4_1 C2_1 C5_1 107.79(14)
C1_1 C2_1 C3_1 111.15(14)
C4_1 C2_1 C3_1 105.74(14)
C5_1 C2_1 C3_1 105.64(13)
C1_2 C3_1 C1_4 122.46(14)
C1_2 C3_1 C2_1 105.35(14)
C1_4 C3_1 C2_1 105.20(14)
C1_2 C3_1 H3_1 107.7
C1_4 C3_1 H3_1 107.7
C2_1 C3_1 H3_1 107.7
C1_3 C4_1 C6_2 110.57(14)
C1_3 C4_1 C2_1 104.40(14)
C6_2 C4_1 C2_1 105.21(14)
C1_3 C4_1 H4_1 112.1
C6_2 C4_1 H4_1 112.1
C2_1 C4_1 H4_1 112.1
C6_4 C5_1 C6_3 116.94(14)
C6_4 C5_1 C2_1 103.29(14)
C6_3 C5_1 C2_1 103.36(14)
C6_4 C5_1 H5_1 110.9
C6_3 C5_1 H5_1 110.9
C2_1 C5_1 H5_1 110.9
C6_2 C1_2 C2_2 120.10(17)
C6_2 C1_2 C3_1 111.28(15)
C2_2 C1_2 C3_1 128.35(17)
C3_2 C2_2 C1_2 119.15(18)
C3_2 C2_2 H2_2 120.4
C1_2 C2_2 H2_2 120.4
C4_2 C3_2 C2_2 120.65(18)
C4_2 C3_2 H3_2 119.7
C2_2 C3_2 H3_2 119.7
C3_2 C4_2 C5_2 120.30(19)
C3_2 C4_2 H4_2 119.8
C5_2 C4_2 H4_2 119.8
C6_2 C5_2 C4_2 119.10(18)
C6_2 C5_2 H5_2 120.5
C4_2 C5_2 H5_2 120.5
C5_2 C6_2 C1_2 120.68(17)
C5_2 C6_2 C4_1 128.29(17)
C1_2 C6_2 C4_1 110.97(16)
C6_3 C1_3 C2_3 121.99(17)
C6_3 C1_3 C4_1 112.45(15)
C2_3 C1_3 C4_1 125.47(17)
C3_3 C2_3 C1_3 118.80(18)
C3_3 C2_3 H2_3 120.6
C1_3 C2_3 H2_3 120.6
C2_3 C3_3 C4_3 119.83(17)
C2_3 C3_3 H3_3 120.1
C4_3 C3_3 H3_3 120.1
C3_3 C4_3 C5_3 122.15(17)
C3_3 C4_3 H4_3 118.9
C5_3 C4_3 H4_3 118.9
C4_3 C5_3 C6_3 117.76(17)
C4_3 C5_3 C7_3 118.92(16)
C6_3 C5_3 C7_3 123.33(16)
C1_3 C6_3 C5_3 119.44(16)
C1_3 C6_3 C5_1 110.88(15)
C5_3 C6_3 C5_1 129.66(16)
C5_3 C7_3 H7A_3 109.5
C5_3 C7_3 H7B_3 109.5
H7A_3 C7_3 H7B_3 109.5
C5_3 C7_3 H7C_3 109.5
H7A_3 C7_3 H7C_3 109.5
H7B_3 C7_3 H7C_3 109.5
C2_4 C1_4 C6_4 121.22(17)
C2_4 C1_4 C3_1 127.33(16)
C6_4 C1_4 C3_1 110.49(15)
C3_4 C2_4 C1_4 118.48(17)
C3_4 C2_4 H2_4 120.8
C1_4 C2_4 H2_4 120.8
C4_4 C3_4 C2_4 120.21(16)
C4_4 C3_4 H3_4 119.9
C2_4 C3_4 H3_4 119.9
C3_4 C4_4 C5_4 121.82(17)
C3_4 C4_4 H4_4 119.1
C5_4 C4_4 H4_4 119.1
C6_4 C5_4 C4_4 117.37(17)
C6_4 C5_4 C7_4 122.35(16)
C4_4 C5_4 C7_4 119.95(17)
C5_4 C6_4 C1_4 119.87(16)
C5_4 C6_4 C5_1 129.26(16)
C1_4 C6_4 C5_1 110.61(15)
C5_4 C7_4 H7A_4 109.5
C5_4 C7_4 H7B_4 109.5
H7A_4 C7_4 H7B_4 109.5
C5_4 C7_4 H7C_4 109.5
H7A_4 C7_4 H7C_4 109.5
H7B_4 C7_4 H7C_4 109.5
C2_5 C1_5 H1A_5 109.5
C2_5 C1_5 H1B_5 109.5
H1A_5 C1_5 H1B_5 109.5
C2_5 C1_5 H1C_5 109.5
H1A_5 C1_5 H1C_5 109.5
H1B_5 C1_5 H1C_5 109.5
C1_5 C2_5 C4_5 113.28(14)
C1_5 C2_5 C5_5 111.06(14)
C4_5 C2_5 C5_5 105.88(13)
C1_5 C2_5 C3_5 112.74(14)
C4_5 C2_5 C3_5 107.60(13)
C5_5 C2_5 C3_5 105.78(13)
C6_7 C3_5 C6_8 116.49(14)
C6_7 C3_5 C2_5 103.61(13)
C6_8 C3_5 C2_5 103.71(13)
C6_7 C3_5 H3_5 110.8
C6_8 C3_5 H3_5 110.8
C2_5 C3_5 H3_5 110.8
C1_8 C4_5 C1_6 110.63(14)
C1_8 C4_5 C2_5 104.75(14)
C1_6 C4_5 C2_5 105.31(13)
C1_8 C4_5 H4_5 111.9
C1_6 C4_5 H4_5 111.9
C2_5 C4_5 H4_5 111.9
C6_6 C5_5 C1_7 120.82(14)
C6_6 C5_5 C2_5 105.51(14)
C1_7 C5_5 C2_5 105.26(13)
C6_6 C5_5 H5_5 108.2
C1_7 C5_5 H5_5 108.2
C2_5 C5_5 H5_5 108.2
C2_6 C1_6 C6_6 120.37(17)
C2_6 C1_6 C4_5 128.60(16)
C6_6 C1_6 C4_5 110.96(15)
C1_6 C2_6 C3_6 119.01(18)
C1_6 C2_6 H2_6 120.5
C3_6 C2_6 H2_6 120.5
C4_6 C3_6 C2_6 120.49(18)
C4_6 C3_6 H3_6 119.8
C2_6 C3_6 H3_6 119.8
C3_6 C4_6 C5_6 120.58(17)
C3_6 C4_6 H4_6 119.7
C5_6 C4_6 H4_6 119.7
C4_6 C5_6 C6_6 118.97(18)
C4_6 C5_6 H5_6 120.5
C6_6 C5_6 H5_6 120.5
C5_6 C6_6 C1_6 120.57(17)
C5_6 C6_6 C5_5 128.02(16)
C1_6 C6_6 C5_5 111.24(15)
C2_7 C1_7 C6_7 121.55(16)
C2_7 C1_7 C5_5 126.97(16)
C6_7 C1_7 C5_5 110.83(14)
C1_7 C2_7 C3_7 118.35(16)
C1_7 C2_7 H2_7 120.8
C3_7 C2_7 H2_7 120.8
C4_7 C3_7 C2_7 120.24(16)
C4_7 C3_7 H3_7 119.9
C2_7 C3_7 H3_7 119.9
C3_7 C4_7 C5_7 121.88(17)
C3_7 C4_7 H4_7 119.1
C5_7 C4_7 H4_7 119.1
C6_7 C5_7 C4_7 117.33(16)
C6_7 C5_7 C7_7 123.36(16)
C4_7 C5_7 C7_7 118.98(16)
C5_7 C6_7 C1_7 119.77(15)
C5_7 C6_7 C3_5 129.45(15)
C1_7 C6_7 C3_5 110.61(15)
C5_7 C7_7 H7A_7 109.5
C5_7 C7_7 H7B_7 109.5
H7A_7 C7_7 H7B_7 109.5
C5_7 C7_7 H7C_7 109.5
H7A_7 C7_7 H7C_7 109.5
H7B_7 C7_7 H7C_7 109.5
C2_8 C1_8 C6_8 121.86(17)
C2_8 C1_8 C4_5 125.73(17)
C6_8 C1_8 C4_5 112.31(15)
C3_8 C2_8 C1_8 118.83(18)
C3_8 C2_8 H2_8 120.6
C1_8 C2_8 H2_8 120.6
C4_8 C3_8 C2_8 119.87(17)
C4_8 C3_8 H3_8 120.1
C2_8 C3_8 H3_8 120.1
C3_8 C4_8 C5_8 122.37(17)
C3_8 C4_8 H4_8 118.8
C5_8 C4_8 H4_8 118.8
C4_8 C5_8 C6_8 117.65(17)
C4_8 C5_8 C7_8 119.15(16)
C6_8 C5_8 C7_8 123.21(16)
C1_8 C6_8 C5_8 119.41(16)
C1_8 C6_8 C3_5 110.78(15)
C5_8 C6_8 C3_5 129.79(16)
C5_8 C7_8 H7A_8 109.5
C5_8 C7_8 H7B_8 109.5
H7A_8 C7_8 H7B_8 109.5
C5_8 C7_8 H7C_8 109.5
H7A_8 C7_8 H7C_8 109.5
H7B_8 C7_8 H7C_8 109.5

loop_
_geom_bond_atom_site_label_1
_geom_bond_atom_site_label_2
_geom_bond_distance
C1_1 C2_1 1.524(2)
C1_1 H1A_1 0.9800
C1_1 H1B_1 0.9800
C1_1 H1C_1 0.9800
C2_1 C4_1 1.556(2)
C2_1 C5_1 1.563(2)
C2_1 C3_1 1.569(2)
C3_1 C1_2 1.507(3)
C3_1 C1_4 1.511(2)
C3_1 H3_1 1.0000
C4_1 C1_3 1.511(2)
C4_1 C6_2 1.513(3)
C4_1 H4_1 1.0000
C5_1 C6_4 1.524(2)
C5_1 C6_3 1.544(2)
C5_1 H5_1 1.0000
C1_2 C6_2 1.391(3)
C1_2 C2_2 1.392(3)
C2_2 C3_2 1.392(3)
C2_2 H2_2 0.9500
C3_2 C4_2 1.385(3)
C3_2 H3_2 0.9500
C4_2 C5_2 1.394(3)
C4_2 H4_2 0.9500
C5_2 C6_2 1.388(3)
C5_2 H5_2 0.9500
C1_3 C6_3 1.387(3)
C1_3 C2_3 1.390(3)
C2_3 C3_3 1.382(3)
C2_3 H2_3 0.9500
C3_3 C4_3 1.385(3)
C3_3 H3_3 0.9500
C4_3 C5_3 1.397(3)
C4_3 H4_3 0.9500
C5_3 C6_3 1.409(2)
C5_3 C7_3 1.493(3)
C7_3 H7A_3 0.9800
C7_3 H7B_3 0.9800
C7_3 H7C_3 0.9800
C1_4 C2_4 1.390(2)
C1_4 C6_4 1.400(2)
C2_4 C3_4 1.387(3)
C2_4 H2_4 0.9500
C3_4 C4_4 1.386(3)
C3_4 H3_4 0.9500
C4_4 C5_4 1.402(3)
C4_4 H4_4 0.9500
C5_4 C6_4 1.399(3)
C5_4 C7_4 1.511(3)
C7_4 H7A_4 0.9800
C7_4 H7B_4 0.9800
C7_4 H7C_4 0.9800
C1_5 C2_5 1.523(2)
C1_5 H1A_5 0.9800
C1_5 H1B_5 0.9800
C1_5 H1C_5 0.9800
C2_5 C4_5 1.553(2)
C2_5 C5_5 1.565(2)
C2_5 C3_5 1.568(2)
C3_5 C6_7 1.525(2)
C3_5 C6_8 1.540(2)
C3_5 H3_5 1.0000
C4_5 C1_8 1.511(2)
C4_5 C1_6 1.515(2)
C4_5 H4_5 1.0000
C5_5 C6_6 1.506(2)
C5_5 C1_7 1.512(2)
C5_5 H5_5 1.0000
C1_6 C2_6 1.391(3)
C1_6 C6_6 1.392(2)
C2_6 C3_6 1.393(3)
C2_6 H2_6 0.9500
C3_6 C4_6 1.389(3)
C3_6 H3_6 0.9500
C4_6 C5_6 1.390(3)
C4_6 H4_6 0.9500
C5_6 C6_6 1.391(2)
C5_6 H5_6 0.9500
C1_7 C2_7 1.386(2)
C1_7 C6_7 1.399(2)
C2_7 C3_7 1.388(3)
C2_7 H2_7 0.9500
C3_7 C4_7 1.384(3)
C3_7 H3_7 0.9500
C4_7 C5_7 1.403(2)
C4_7 H4_7 0.9500
C5_7 C6_7 1.398(2)
C5_7 C7_7 1.514(2)
C7_7 H7A_7 0.9800
C7_7 H7B_7 0.9800
C7_7 H7C_7 0.9800
C1_8 C2_8 1.388(3)
C1_8 C6_8 1.393(2)
C2_8 C3_8 1.385(3)
C2_8 H2_8 0.9500
C3_8 C4_8 1.378(3)
C3_8 H3_8 0.9500
C4_8 C5_8 1.399(3)
C4_8 H4_8 0.9500
C5_8 C6_8 1.407(2)
C5_8 C7_8 1.495(3)
C7_8 H7A_8 0.9800
C7_8 H7B_8 0.9800
C7_8 H7C_8 0.9800

loop_
_geom_torsion_atom_site_label_1
_geom_torsion_atom_site_label_2
_geom_torsion_atom_site_label_3
_geom_torsion_atom_site_label_4
_geom_torsion
C1_1 C2_1 C3_1 C1_2 117.82(16)
C4_1 C2_1 C3_1 C1_2 -5.16(17)
C5_1 C2_1 C3_1 C1_2 -119.27(14)
C1_1 C2_1 C3_1 C1_4 -111.53(16)
C4_1 C2_1 C3_1 C1_4 125.49(14)
C5_1 C2_1 C3_1 C1_4 11.38(17)
C1_1 C2_1 C4_1 C1_3 132.11(15)
C5_1 C2_1 C4_1 C1_3 6.53(17)
C3_1 C2_1 C4_1 C1_3 -106.09(15)
C1_1 C2_1 C4_1 C6_2 -111.42(16)
C5_1 C2_1 C4_1 C6_2 123.00(14)
C3_1 C2_1 C4_1 C6_2 10.37(17)
C1_1 C2_1 C5_1 C6_4 102.07(16)
C4_1 C2_1 C5_1 C6_4 -132.34(14)
C3_1 C2_1 C5_1 C6_4 -19.65(17)
C1_1 C2_1 C5_1 C6_3 -135.62(15)
C4_1 C2_1 C5_1 C6_3 -10.03(17)
C3_1 C2_1 C5_1 C6_3 102.65(15)
C1_4 C3_1 C1_2 C6_2 -122.36(17)
C2_1 C3_1 C1_2 C6_2 -2.56(19)
C1_4 C3_1 C1_2 C2_2 63.7(2)
C2_1 C3_1 C1_2 C2_2 -176.50(17)
C6_2 C1_2 C2_2 C3_2 -0.6(3)
C3_1 C1_2 C2_2 C3_2 172.87(17)
C1_2 C2_2 C3_2 C4_2 -0.9(3)
C2_2 C3_2 C4_2 C5_2 1.5(3)
C3_2 C4_2 C5_2 C6_2 -0.6(3)
C4_2 C5_2 C6_2 C1_2 -1.0(3)
C4_2 C5_2 C6_2 C4_1 175.90(17)
C2_2 C1_2 C6_2 C5_2 1.6(3)
C3_1 C1_2 C6_2 C5_2 -172.94(16)
C2_2 C1_2 C6_2 C4_1 -175.80(15)
C3_1 C1_2 C6_2 C4_1 9.7(2)
C1_3 C4_1 C6_2 C5_2 -77.5(2)
C2_1 C4_1 C6_2 C5_2 170.29(17)
C1_3 C4_1 C6_2 C1_2 99.57(17)
C2_1 C4_1 C6_2 C1_2 -12.60(19)
C6_2 C4_1 C1_3 C6_3 -112.65(17)
C2_1 C4_1 C1_3 C6_3 0.03(19)
C6_2 C4_1 C1_3 C2_3 63.7(2)
C2_1 C4_1 C1_3 C2_3 176.43(17)
C6_3 C1_3 C2_3 C3_3 1.7(3)
C4_1 C1_3 C2_3 C3_3 -174.37(17)
C1_3 C2_3 C3_3 C4_3 -0.1(3)
C2_3 C3_3 C4_3 C5_3 -1.2(3)
C3_3 C4_3 C5_3 C6_3 0.9(3)
C3_3 C4_3 C5_3 C7_3 -178.97(16)
C2_3 C1_3 C6_3 C5_3 -2.0(3)
C4_1 C1_3 C6_3 C5_3 174.54(15)
C2_3 C1_3 C6_3 C5_1 176.66(16)
C4_1 C1_3 C6_3 C5_1 -6.8(2)
C4_3 C5_3 C6_3 C1_3 0.7(2)
C7_3 C5_3 C6_3 C1_3 -179.49(16)
C4_3 C5_3 C6_3 C5_1 -177.68(16)
C7_3 C5_3 C6_3 C5_1 2.1(3)
C6_4 C5_1 C6_3 C1_3 123.08(16)
C2_1 C5_1 C6_3 C1_3 10.40(18)
C6_4 C5_1 C6_3 C5_3 -58.4(2)
C2_1 C5_1 C6_3 C5_3 -171.11(16)
C1_2 C3_1 C1_4 C2_4 -69.1(2)
C2_1 C3_1 C1_4 C2_4 171.01(17)
C1_2 C3_1 C1_4 C6_4 122.12(17)
C2_1 C3_1 C1_4 C6_4 2.25(19)
C6_4 C1_4 C2_4 C3_4 2.7(3)
C3_1 C1_4 C2_4 C3_4 -165.01(17)
C1_4 C2_4 C3_4 C4_4 5.0(3)
C2_4 C3_4 C4_4 C5_4 -4.9(3)
C3_4 C4_4 C5_4 C6_4 -2.9(3)
C3_4 C4_4 C5_4 C7_4 170.58(18)
C4_4 C5_4 C6_4 C1_4 10.5(3)
C7_4 C5_4 C6_4 C1_4 -162.87(17)
C4_4 C5_4 C6_4 C5_1 -175.94(17)
C7_4 C5_4 C6_4 C5_1 10.7(3)
C2_4 C1_4 C6_4 C5_4 -10.6(3)
C3_1 C1_4 C6_4 C5_4 158.94(16)
C2_4 C1_4 C6_4 C5_1 174.70(16)
C3_1 C1_4 C6_4 C5_1 -15.74(19)
C6_3 C5_1 C6_4 C5_4 95.4(2)
C2_1 C5_1 C6_4 C5_4 -151.83(18)
C6_3 C5_1 C6_4 C1_4 -90.50(18)
C2_1 C5_1 C6_4 C1_4 22.21(18)
C1_5 C2_5 C3_5 C6_7 -103.75(15)
C4_5 C2_5 C3_5 C6_7 130.62(14)
C5_5 C2_5 C3_5 C6_7 17.80(16)
C1_5 C2_5 C3_5 C6_8 134.14(14)
C4_5 C2_5 C3_5 C6_8 8.51(16)
C5_5 C2_5 C3_5 C6_8 -104.31(14)
C1_5 C2_5 C4_5 C1_8 -130.42(15)
C5_5 C2_5 C4_5 C1_8 107.64(14)
C3_5 C2_5 C4_5 C1_8 -5.12(17)
C1_5 C2_5 C4_5 C1_6 112.85(16)
C5_5 C2_5 C4_5 C1_6 -9.09(17)
C3_5 C2_5 C4_5 C1_6 -121.85(14)
C1_5 C2_5 C5_5 C6_6 -118.76(15)
C4_5 C2_5 C5_5 C6_6 4.59(17)
C3_5 C2_5 C5_5 C6_6 118.61(14)
C1_5 C2_5 C5_5 C1_7 112.42(16)
C4_5 C2_5 C5_5 C1_7 -124.22(14)
C3_5 C2_5 C5_5 C1_7 -10.20(17)
C1_8 C4_5 C1_6 C2_6 75.2(2)
C2_5 C4_5 C1_6 C2_6 -172.18(16)
C1_8 C4_5 C1_6 C6_6 -101.71(17)
C2_5 C4_5 C1_6 C6_6 10.95(18)
C6_6 C1_6 C2_6 C3_6 0.5(3)
C4_5 C1_6 C2_6 C3_6 -176.14(16)
C1_6 C2_6 C3_6 C4_6 0.3(3)
C2_6 C3_6 C4_6 C5_6 -0.6(3)
C3_6 C4_6 C5_6 C6_6 0.0(3)
C4_6 C5_6 C6_6 C1_6 0.8(2)
C4_6 C5_6 C6_6 C5_5 -173.91(16)
C2_6 C1_6 C6_6 C5_6 -1.1(2)
C4_5 C1_6 C6_6 C5_6 176.08(15)
C2_6 C1_6 C6_6 C5_5 174.48(15)
C4_5 C1_6 C6_6 C5_5 -8.35(19)
C1_7 C5_5 C6_6 C5_6 -63.8(2)
C2_5 C5_5 C6_6 C5_6 177.28(16)
C1_7 C5_5 C6_6 C1_6 121.04(17)
C2_5 C5_5 C6_6 C1_6 2.13(18)
C6_6 C5_5 C1_7 C2_7 68.0(2)
C2_5 C5_5 C1_7 C2_7 -172.91(16)
C6_6 C5_5 C1_7 C6_7 -121.21(17)
C2_5 C5_5 C1_7 C6_7 -2.17(18)
C6_7 C1_7 C2_7 C3_7 -2.8(3)
C5_5 C1_7 C2_7 C3_7 167.07(16)
C1_7 C2_7 C3_7 C4_7 -4.2(3)
C2_7 C3_7 C4_7 C5_7 4.0(3)
C3_7 C4_7 C5_7 C6_7 3.1(3)
C3_7 C4_7 C5_7 C7_7 -170.48(17)
C4_7 C5_7 C6_7 C1_7 -9.9(2)
C7_7 C5_7 C6_7 C1_7 163.40(17)
C4_7 C5_7 C6_7 C3_5 175.30(17)
C7_7 C5_7 C6_7 C3_5 -11.4(3)
C2_7 C1_7 C6_7 C5_7 10.0(3)
C5_5 C1_7 C6_7 C5_7 -161.33(15)
C2_7 C1_7 C6_7 C3_5 -174.29(15)
C5_5 C1_7 C6_7 C3_5 14.38(19)
C6_8 C3_5 C6_7 C5_7 -91.8(2)
C2_5 C3_5 C6_7 C5_7 155.04(17)
C6_8 C3_5 C6_7 C1_7 93.01(18)
C2_5 C3_5 C6_7 C1_7 -20.14(18)
C1_6 C4_5 C1_8 C2_8 -64.1(2)
C2_5 C4_5 C1_8 C2_8 -177.14(16)
C1_6 C4_5 C1_8 C6_8 112.28(16)
C2_5 C4_5 C1_8 C6_8 -0.73(18)
C6_8 C1_8 C2_8 C3_8 -1.3(3)
C4_5 C1_8 C2_8 C3_8 174.84(16)
C1_8 C2_8 C3_8 C4_8 0.1(3)
C2_8 C3_8 C4_8 C5_8 0.9(3)
C3_8 C4_8 C5_8 C6_8 -0.6(3)
C3_8 C4_8 C5_8 C7_8 179.88(17)
C2_8 C1_8 C6_8 C5_8 1.5(2)
C4_5 C1_8 C6_8 C5_8 -175.08(15)
C2_8 C1_8 C6_8 C3_5 -176.93(16)
C4_5 C1_8 C6_8 C3_5 6.50(19)
C4_8 C5_8 C6_8 C1_8 -0.5(2)
C7_8 C5_8 C6_8 C1_8 178.94(15)
C4_8 C5_8 C6_8 C3_5 177.53(16)
C7_8 C5_8 C6_8 C3_5 -3.0(3)
C6_7 C3_5 C6_8 C1_8 -122.36(16)
C2_5 C3_5 C6_8 C1_8 -9.26(17)
C6_7 C3_5 C6_8 C5_8 59.4(2)
C2_5 C3_5 C6_8 C5_8 172.53(16)
